data_7046753
loop_
_publ_author_name
'Ngue, Chin-May'
'Chiu, Ching-Wen'
'Lee, Gene-Hsiang'
'Peng, Shie-Ming'
'Leung, Man-Kit'
'Yang, Chen-I'
'Liu, Yen-Hsiang'
'Lu, Kuang-Lieh'

_publ_section_title
;
 A Co(ii) framework derived from a tris(4-(triazol-1-yl)phenyl)amine
 redox-active linker: an electrochemical and magnetic study.
;
_journal_issue 28
_journal_name_full 'Dalton transactions (Cambridge, England : 2003)'
_journal_page_first 9341
_journal_page_last 9346
_journal_paper_doi 10.1039/c8dt01658e
_journal_volume 47
_journal_year 2018
_chemical_formula_sum 'C51 H41 Co2 N15 O11 S4'
_chemical_formula_weight 1286.09
_space_group_crystal_system monoclinic
_space_group_IT_number 14
_space_group_name_Hall '-P 2yn'
_space_group_name_H-M_alt 'P 1 21/n 1'
_symmetry_space_group_name_Hall '-P 2yn'
_symmetry_space_group_name_H-M 'P 1 21/n 1'
_atom_sites_solution_hydrogens mixed
_audit_creation_method SHELXL-2014/7
_audit_update_record
;
2018-03-29 deposited with the CCDC.
2018-06-19 downloaded from the CCDC.
;
_cell_angle_alpha 90
_cell_angle_beta 96.5309(16)
_cell_angle_gamma 90
_cell_formula_units_Z 4
_cell_length_a 12.7016(5)
_cell_length_b 20.9067(10)
_cell_length_c 20.8591(11)
_cell_measurement_reflns_used 9575
_cell_measurement_temperature 150(2)
_cell_measurement_theta_max 27.40
_cell_measurement_theta_min 2.59
_cell_volume 5503.2(4)
_computing_cell_refinement 'Bruker SAINT'
_computing_data_collection 'Bruker APEX3'
_computing_data_reduction 'Bruker SAINT'
_computing_molecular_graphics 'Bruker SHELXTL'
_computing_publication_material 'Bruker SHELXTL'
_computing_structure_refinement 'SHELXL-2014/7 (Sheldrick, 2014)'
_computing_structure_solution 'SHELXS-97 (Sheldrick 2008)'
_diffrn_ambient_temperature 150(2)
_diffrn_measured_fraction_theta_full 0.997
_diffrn_measured_fraction_theta_max 0.997
_diffrn_measurement_device_type 'Bruker D8 VENTURE'
_diffrn_measurement_method '\f and \w scans'
_diffrn_radiation_type MoK\a
_diffrn_radiation_wavelength 0.71073
_diffrn_reflns_av_R_equivalents 0.0234
_diffrn_reflns_av_unetI/netI 0.0195
_diffrn_reflns_Laue_measured_fraction_full 0.997
_diffrn_reflns_Laue_measured_fraction_max 0.997
_diffrn_reflns_limit_h_max 15
_diffrn_reflns_limit_h_min -16
_diffrn_reflns_limit_k_max 27
_diffrn_reflns_limit_k_min -27
_diffrn_reflns_limit_l_max 27
_diffrn_reflns_limit_l_min -27
_diffrn_reflns_number 44603
_diffrn_reflns_point_group_measured_fraction_full 0.997
_diffrn_reflns_point_group_measured_fraction_max 0.997
_diffrn_reflns_theta_full 25.242
_diffrn_reflns_theta_max 27.498
_diffrn_reflns_theta_min 2.039
_exptl_absorpt_coefficient_mu 0.829
_exptl_absorpt_correction_T_max 0.7456
_exptl_absorpt_correction_T_min 0.7062
_exptl_absorpt_correction_type multi-scan
_exptl_absorpt_process_details 'SADABS (Bruker, 2016)'
_exptl_crystal_colour light-red
_exptl_crystal_density_diffrn 1.552
_exptl_crystal_description block
_exptl_crystal_F_000 2632
_exptl_crystal_size_max 0.169
_exptl_crystal_size_mid 0.151
_exptl_crystal_size_min 0.137
_refine_diff_density_max 1.138
_refine_diff_density_min -0.884
_refine_diff_density_rms 0.076
_refine_ls_extinction_method none
_refine_ls_goodness_of_fit_ref 1.084
_refine_ls_hydrogen_treatment mixed
_refine_ls_matrix_type full
_refine_ls_number_parameters 759
_refine_ls_number_reflns 12599
_refine_ls_number_restraints 6
_refine_ls_restrained_S_all 1.084
_refine_ls_R_factor_all 0.0482
_refine_ls_R_factor_gt 0.0402
_refine_ls_shift/su_max 0.001
_refine_ls_shift/su_mean 0.000
_refine_ls_structure_factor_coef Fsqd
_refine_ls_weighting_details 'w=1/[\s^2^(Fo^2^)+(0.0526P)^2^+7.7459P] where P=(Fo^2^+2Fc^2^)/3'
_refine_ls_weighting_scheme calc
_refine_ls_wR_factor_gt 0.1096
_refine_ls_wR_factor_ref 0.1169
_reflns_Friedel_coverage 0.000
_reflns_number_gt 10981
_reflns_number_total 12599
_reflns_threshold_expression 'I > 2\s(I)'
_cod_data_source_file c8dt01658e2.cif
_cod_data_source_block ic18408
_cod_depositor_comments 'Adding full bibliography for 7046753.cif.'
_cod_database_code 7046753
_shelx_shelxl_version_number 2014/7
_shelx_space_group_comment
; 
The symmetry employed for this shelxl refinement is uniquely defined 
by the following loop, which should always be used as a source of 
symmetry information in preference to the above space-group names. 
They are only intended as comments. 
;
_shelx_estimated_absorpt_t_min 0.873
_shelx_estimated_absorpt_t_max 0.895

loop_
_space_group_symop_operation_xyz
'x, y, z'
'-x+1/2, y+1/2, -z+1/2'
'-x, -y, -z'
'x-1/2, -y-1/2, z-1/2'

loop_
_atom_site_label
_atom_site_type_symbol
_atom_site_fract_x
_atom_site_fract_y
_atom_site_fract_z
_atom_site_U_iso_or_equiv
_atom_site_adp_type
_atom_site_occupancy
_atom_site_site_symmetry_order
_atom_site_calc_flag
_atom_site_refinement_flags_posn
_atom_site_refinement_flags_adp
Co1 Co 0.87229(2) 0.16411(2) 0.29866(2) 0.02002(8) Uani 1 1 d . .
Co2 Co 0.91114(2) 0.00375(2) 0.34906(2) 0.01771(8) Uani 1 1 d . .
S1 S 1.55143(5) 0.15052(3) 0.42323(3) 0.02866(14) Uani 1 1 d . .
S2 S 1.08303(5) 0.25438(3) -0.07536(3) 0.02583(13) Uani 1 1 d . .
S3 S 0.70330(6) 0.16307(4) 0.69390(4) 0.04209(19) Uani 1 1 d . .
S4 S 0.19594(5) 0.24089(4) 0.20733(4) 0.04162(19) Uani 1 1 d . .
O1 O 0.85164(15) 0.06500(8) 0.27451(8) 0.0220(3) Uani 1 1 d . .
H1A H 0.881(3) 0.0624(17) 0.2421(18) 0.047(10) Uiso 1 1 d . .
H1B H 0.795(3) 0.0641(16) 0.2652(16) 0.032(9) Uiso 1 1 d . .
O2 O 1.03051(13) 0.15023(8) 0.32842(9) 0.0255(4) Uani 1 1 d . .
O3 O 1.05833(12) 0.04780(7) 0.35981(8) 0.0218(3) Uani 1 1 d . .
O4 O 0.90739(15) 0.18121(9) 0.20484(8) 0.0298(4) Uani 1 1 d . .
O5 O 0.95972(18) 0.08384(9) 0.17617(9) 0.0400(5) Uani 1 1 d . .
O6 O 0.83904(14) 0.15681(8) 0.39360(8) 0.0269(4) Uani 1 1 d . .
O7 O 0.85057(14) 0.05296(8) 0.42168(8) 0.0261(4) Uani 1 1 d . .
O8 O 0.71362(14) 0.18332(9) 0.27153(10) 0.0311(4) Uani 1 1 d D .
O9 O 0.65275(16) 0.08528(10) 0.24378(12) 0.0425(5) Uani 1 1 d . .
O10 O 0.75742(15) -0.04245(10) 0.33195(9) 0.0356(4) Uani 1 1 d D .
N1 N 0.89490(17) 0.26318(10) 0.31523(11) 0.0284(5) Uani 1 1 d . .
N2 N 0.9682(2) 0.36032(12) 0.30975(15) 0.0522(8) Uani 1 1 d . .
N3 N 0.88971(18) 0.36101(10) 0.34942(11) 0.0310(5) Uani 1 1 d . .
N4 N 0.96676(16) -0.05231(9) 0.27515(9) 0.0228(4) Uani 1 1 d . .
N5 N 0.9521(2) -0.10080(12) 0.17891(12) 0.0376(5) Uani 1 1 d . .
N6 N 1.04689(17) -0.07015(10) 0.19057(10) 0.0256(4) Uani 1 1 d . .
N7 N 0.94793(16) -0.07199(9) 0.41736(10) 0.0232(4) Uani 1 1 d . .
N8 N 0.92241(18) -0.12859(10) 0.50606(10) 0.0285(4) Uani 1 1 d . .
N9 N 0.92981(16) -0.16832(9) 0.45477(10) 0.0233(4) Uani 1 1 d . .
N10 N 0.8223(2) 0.57711(10) 0.49849(12) 0.0384(6) Uani 1 1 d . .
N11 N 1.38247(16) 0.08351(10) 0.39453(11) 0.0273(4) Uani 1 1 d . .
N12 N 1.0753(2) 0.16598(12) 0.01367(12) 0.0385(6) Uani 1 1 d . .
N13 N 0.74742(19) 0.09370(11) 0.59835(11) 0.0328(5) Uani 1 1 d . .
N14 N 0.3437(2) 0.15377(13) 0.21587(13) 0.0412(6) Uani 1 1 d . .
N15 N 0.5985(2) -0.04915(14) 0.37246(14) 0.0492(7) Uani 1 1 d . .
C1 C 1.20300(18) 0.11930(11) 0.36656(11) 0.0202(4) Uani 1 1 d . .
C2 C 1.27845(19) 0.07157(11) 0.37860(12) 0.0243(5) Uani 1 1 d . .
H2 H 1.2557 0.0283 0.3755 0.029 Uiso 1 1 calc R U
C3 C 1.41215(18) 0.14449(12) 0.39898(11) 0.0235(5) Uani 1 1 d . .
C4 C 1.34384(19) 0.19590(12) 0.38781(12) 0.0263(5) Uani 1 1 d . .
H4 H 1.3690 0.2387 0.3915 0.032 Uiso 1 1 calc R U
C5 C 1.23759(19) 0.18257(11) 0.37101(12) 0.0242(5) Uani 1 1 d . .
H5 H 1.1883 0.2165 0.3625 0.029 Uiso 1 1 calc R U
C6 C 0.9823(2) 0.17241(13) 0.10730(12) 0.0284(5) Uani 1 1 d . .
C7 C 1.0424(2) 0.13904(15) 0.06752(13) 0.0364(6) Uani 1 1 d . .
H7 H 1.0615 0.0960 0.0779 0.044 Uiso 1 1 calc R U
C8 C 1.04429(19) 0.22604(12) -0.00063(11) 0.0258(5) Uani 1 1 d . .
C9 C 0.9848(2) 0.26172(12) 0.03591(12) 0.0277(5) Uani 1 1 d . .
H9 H 0.9648 0.3042 0.0239 0.033 Uiso 1 1 calc R U
C10 C 0.9546(2) 0.23464(14) 0.09058(13) 0.0324(6) Uani 1 1 d . .
H10 H 0.9139 0.2589 0.1174 0.039 Uiso 1 1 calc R U
C11 C 1.08707(18) 0.10442(11) 0.35021(11) 0.0201(4) Uani 1 1 d . .
C12 C 0.9469(2) 0.14274(13) 0.16772(12) 0.0290(5) Uani 1 1 d . .
C13 C 0.80518(18) 0.12805(11) 0.49783(11) 0.0225(5) Uani 1 1 d . .
C14 C 0.7771(2) 0.08134(12) 0.54019(12) 0.0287(5) Uani 1 1 d . .
H14 H 0.7793 0.0379 0.5270 0.034 Uiso 1 1 calc R U
C15 C 0.74502(19) 0.15496(13) 0.61560(12) 0.0285(5) Uani 1 1 d . .
C16 C 0.77398(19) 0.20560(12) 0.57824(12) 0.0280(5) Uani 1 1 d . .
H16 H 0.7733 0.2484 0.5934 0.034 Uiso 1 1 calc R U
C17 C 0.80384(19) 0.19124(12) 0.51819(12) 0.0251(5) Uani 1 1 d . .
H17 H 0.8234 0.2245 0.4909 0.030 Uiso 1 1 calc R U
C18 C 0.5305(2) 0.17021(13) 0.24374(12) 0.0282(5) Uani 1 1 d . .
C19 C 0.4439(2) 0.13096(14) 0.22633(15) 0.0366(6) Uani 1 1 d . .
H19 H 0.4554 0.0864 0.2216 0.044 Uiso 1 1 calc R U
C20 C 0.3309(2) 0.21707(13) 0.22362(12) 0.0295(5) Uani 1 1 d . .
C21 C 0.41165(19) 0.25918(13) 0.24110(13) 0.0283(5) Uani 1 1 d . .
H21 H 0.3983 0.3035 0.2458 0.034 Uiso 1 1 calc R U
C22 C 0.5121(2) 0.23501(13) 0.25155(13) 0.0301(5) Uani 1 1 d . .
H22 H 0.5698 0.2628 0.2643 0.036 Uiso 1 1 calc R U
C23 C 0.83447(18) 0.11137(11) 0.43198(11) 0.0217(4) Uani 1 1 d . .
C24 C 0.6413(2) 0.14340(13) 0.25388(12) 0.0283(5) Uani 1 1 d . .
C25 C 0.9667(3) 0.30038(14) 0.29048(18) 0.0490(9) Uani 1 1 d . .
H25 H 1.0128 0.2846 0.2613 0.059 Uiso 1 1 calc R U
C26 C 0.8486(2) 0.30254(11) 0.35249(12) 0.0260(5) Uani 1 1 d . .
H26 H 0.7940 0.2910 0.3778 0.031 Uiso 1 1 calc R U
C27 C 0.8696(2) 0.41734(12) 0.38458(13) 0.0307(5) Uani 1 1 d . .
C28 C 0.9457(2) 0.46561(13) 0.39146(15) 0.0378(7) Uani 1 1 d . .
H28 H 1.0083 0.4621 0.3707 0.045 Uiso 1 1 calc R U
C29 C 0.9294(3) 0.51848(13) 0.42861(15) 0.0391(7) Uani 1 1 d . .
H29 H 0.9813 0.5513 0.4339 0.047 Uiso 1 1 calc R U
C30 C 0.8363(2) 0.52397(12) 0.45859(13) 0.0326(6) Uani 1 1 d . .
C31 C 0.7609(2) 0.47648(14) 0.44923(16) 0.0419(7) Uani 1 1 d . .
H31 H 0.6968 0.4804 0.4683 0.050 Uiso 1 1 calc R U
C32 C 0.7773(2) 0.42281(14) 0.41220(16) 0.0396(7) Uani 1 1 d . .
H32 H 0.7249 0.3903 0.4061 0.047 Uiso 1 1 calc R U
C33 C 0.9069(2) -0.08804(13) 0.23112(13) 0.0332(6) Uani 1 1 d . .
H33 H 0.8380 -0.1027 0.2373 0.040 Uiso 1 1 calc DR U
C34 C 1.0544(2) -0.04189(12) 0.24797(12) 0.0262(5) Uani 1 1 d . .
H34 H 1.1136 -0.0179 0.2666 0.031 Uiso 1 1 calc R U
C35 C 1.1198(2) -0.07065(12) 0.14325(12) 0.0276(5) Uani 1 1 d . .
C36 C 1.1175(2) -0.12177(14) 0.10210(14) 0.0379(6) Uani 1 1 d . .
H36 H 1.0702 -0.1563 0.1065 0.046 Uiso 1 1 calc R U
C37 C 1.1840(2) -0.12303(14) 0.05419(14) 0.0388(7) Uani 1 1 d . .
H37 H 1.1814 -0.1583 0.0253 0.047 Uiso 1 1 calc R U
C38 C 1.2539(2) -0.07386(12) 0.04770(13) 0.0327(6) Uani 1 1 d . .
C39 C 1.2572(2) -0.02200(13) 0.09020(15) 0.0392(7) Uani 1 1 d . .
H39 H 1.3062 0.0118 0.0866 0.047 Uiso 1 1 calc R U
C40 C 1.1889(2) -0.01979(13) 0.13780(14) 0.0371(6) Uani 1 1 d . .
H40 H 1.1894 0.0158 0.1661 0.044 Uiso 1 1 calc R U
C41 C 0.9334(2) -0.07172(11) 0.48103(12) 0.0257(5) Uani 1 1 d . .
H41 H 0.9314 -0.0334 0.5054 0.031 Uiso 1 1 calc R U
C42 C 0.94569(19) -0.13413(11) 0.40285(12) 0.0243(5) Uani 1 1 d . .
H42 H 0.9542 -0.1514 0.3616 0.029 Uiso 1 1 calc R U
C43 C 0.9131(2) -0.23551(11) 0.46261(12) 0.0268(5) Uani 1 1 d . .
C44 C 0.9348(2) -0.26046(13) 0.52458(13) 0.0317(6) Uani 1 1 d . .
H44 H 0.9670 -0.2348 0.5590 0.038 Uiso 1 1 calc R U
C45 C 0.9083(2) -0.32353(13) 0.53482(14) 0.0347(6) Uani 1 1 d . .
H45 H 0.9227 -0.3416 0.5767 0.042 Uiso 1 1 calc R U
C46 C 0.8604(2) -0.36115(12) 0.48376(14) 0.0335(6) Uani 1 1 d . .
C47 C 0.8457(3) -0.33621(13) 0.42219(15) 0.0403(7) Uani 1 1 d . .
H47 H 0.8178 -0.3623 0.3870 0.048 Uiso 1 1 calc R U
C48 C 0.8717(3) -0.27266(13) 0.41155(14) 0.0372(6) Uani 1 1 d . .
H48 H 0.8610 -0.2551 0.3693 0.045 Uiso 1 1 calc R U
C49 C 0.6985(3) -0.04666(17) 0.37532(19) 0.0498(8) Uani 1 1 d . .
H49 H 0.7344 -0.0483 0.4178 0.060 Uiso 1 1 calc R U
C50 C 0.5316(3) -0.0328(2) 0.3111(2) 0.0682(11) Uani 1 1 d . .
H50A H 0.5756 -0.0126 0.2812 0.102 Uiso 1 1 calc R U
H50B H 0.4753 -0.0033 0.3203 0.102 Uiso 1 1 calc R U
H50C H 0.4998 -0.0720 0.2916 0.102 Uiso 1 1 calc R U
C51 C 0.5379(3) -0.0566(2) 0.4259(2) 0.0655(11) Uani 1 1 d . .
H51A H 0.5860 -0.0628 0.4656 0.098 Uiso 1 1 calc R U
H51B H 0.4913 -0.0939 0.4186 0.098 Uiso 1 1 calc R U
H51C H 0.4949 -0.0182 0.4301 0.098 Uiso 1 1 calc R U
O11 O 0.7436(7) 0.3071(4) 0.2006(4) 0.209(3) Uiso 1 1 d D .
H11A H 0.733(8) 0.2856(9) 0.2315(16) 0.314 Uiso 1 1 d D U
H11B H 0.759(2) 0.3440(4) 0.2075(11) 0.314 Uiso 1 1 d D U

loop_
_atom_site_aniso_label
_atom_site_aniso_U_11
_atom_site_aniso_U_22
_atom_site_aniso_U_33
_atom_site_aniso_U_23
_atom_site_aniso_U_13
_atom_site_aniso_U_12
Co1 0.02229(16) 0.01535(15) 0.02338(16) 0.00067(11) 0.00678(12) 0.00071(11)
Co2 0.02017(15) 0.01480(14) 0.01904(15) 0.00028(11) 0.00601(11) -0.00115(11)
S1 0.0206(3) 0.0287(3) 0.0365(3) -0.0058(3) 0.0023(2) -0.0008(2)
S2 0.0242(3) 0.0312(3) 0.0234(3) 0.0051(2) 0.0081(2) 0.0069(2)
S3 0.0427(4) 0.0546(5) 0.0330(4) -0.0176(3) 0.0214(3) -0.0234(3)
S4 0.0220(3) 0.0607(5) 0.0435(4) 0.0274(4) 0.0095(3) 0.0049(3)
O1 0.0217(9) 0.0217(8) 0.0230(9) 0.0012(6) 0.0043(7) 0.0014(7)
O2 0.0218(8) 0.0214(8) 0.0335(9) 0.0023(7) 0.0036(7) -0.0016(7)
O3 0.0215(8) 0.0178(8) 0.0264(8) -0.0010(6) 0.0044(6) -0.0040(6)
O4 0.0396(10) 0.0274(9) 0.0240(9) 0.0052(7) 0.0104(7) 0.0044(8)
O5 0.0623(14) 0.0296(10) 0.0312(10) 0.0066(8) 0.0196(9) 0.0090(9)
O6 0.0369(10) 0.0204(8) 0.0254(9) 0.0000(7) 0.0125(7) 0.0013(7)
O7 0.0344(9) 0.0200(8) 0.0264(9) -0.0010(7) 0.0143(7) 0.0016(7)
O8 0.0239(8) 0.0260(9) 0.0434(11) 0.0028(8) 0.0035(8) 0.0038(7)
O9 0.0283(10) 0.0300(10) 0.0668(15) -0.0061(10) -0.0047(9) 0.0041(8)
O10 0.0293(9) 0.0447(11) 0.0340(10) -0.0014(8) 0.0092(8) -0.0130(8)
N1 0.0322(11) 0.0175(10) 0.0381(12) -0.0008(8) 0.0152(9) -0.0006(8)
N2 0.0670(18) 0.0287(13) 0.0706(19) -0.0137(12) 0.0502(16) -0.0135(12)
N3 0.0388(12) 0.0193(10) 0.0386(12) -0.0018(9) 0.0197(10) -0.0017(9)
N4 0.0274(10) 0.0196(9) 0.0222(9) -0.0014(7) 0.0065(8) 0.0007(8)
N5 0.0378(13) 0.0433(14) 0.0331(12) -0.0136(10) 0.0097(10) -0.0077(11)
N6 0.0310(11) 0.0229(10) 0.0241(10) -0.0027(8) 0.0089(8) 0.0005(8)
N7 0.0284(10) 0.0179(9) 0.0239(10) 0.0016(7) 0.0060(8) 0.0004(8)
N8 0.0409(12) 0.0208(10) 0.0249(10) -0.0026(8) 0.0078(9) -0.0010(9)
N9 0.0303(10) 0.0172(9) 0.0234(10) 0.0001(7) 0.0076(8) -0.0008(8)
N10 0.0614(16) 0.0170(10) 0.0432(14) -0.0035(9) 0.0340(12) -0.0059(10)
N11 0.0239(10) 0.0242(10) 0.0337(11) -0.0022(8) 0.0031(8) 0.0000(8)
N12 0.0423(13) 0.0442(14) 0.0307(12) 0.0069(10) 0.0118(10) 0.0106(11)
N13 0.0373(12) 0.0340(12) 0.0298(11) -0.0037(9) 0.0159(9) -0.0086(10)
N14 0.0309(12) 0.0407(14) 0.0510(15) 0.0075(11) 0.0002(11) -0.0009(10)
N15 0.0404(14) 0.0540(17) 0.0559(17) -0.0101(13) 0.0174(12) -0.0200(13)
C1 0.0211(10) 0.0220(11) 0.0183(10) -0.0007(8) 0.0055(8) -0.0035(9)
C2 0.0250(11) 0.0195(11) 0.0288(12) -0.0012(9) 0.0045(9) -0.0030(9)
C3 0.0200(11) 0.0265(12) 0.0244(11) -0.0030(9) 0.0044(9) -0.0023(9)
C4 0.0250(11) 0.0220(11) 0.0322(13) -0.0015(9) 0.0042(10) -0.0045(9)
C5 0.0236(11) 0.0202(11) 0.0294(12) 0.0002(9) 0.0055(9) -0.0003(9)
C6 0.0299(12) 0.0345(13) 0.0209(11) 0.0042(10) 0.0030(9) -0.0008(10)
C7 0.0417(15) 0.0391(15) 0.0293(13) 0.0081(11) 0.0078(11) 0.0095(12)
C8 0.0240(11) 0.0329(13) 0.0207(11) 0.0044(9) 0.0028(9) 0.0015(10)
C9 0.0337(13) 0.0277(12) 0.0227(11) 0.0069(9) 0.0071(10) 0.0037(10)
C10 0.0375(14) 0.0354(14) 0.0250(12) 0.0047(10) 0.0065(10) 0.0029(11)
C11 0.0218(10) 0.0209(11) 0.0187(10) -0.0030(8) 0.0068(8) -0.0028(8)
C12 0.0327(13) 0.0316(13) 0.0234(12) 0.0049(10) 0.0059(10) 0.0029(11)
C13 0.0213(11) 0.0232(11) 0.0240(11) -0.0024(9) 0.0067(9) 0.0003(9)
C14 0.0331(13) 0.0254(12) 0.0300(13) -0.0035(10) 0.0134(10) -0.0040(10)
C15 0.0235(11) 0.0374(14) 0.0261(12) -0.0084(10) 0.0095(9) -0.0072(10)
C16 0.0267(12) 0.0282(12) 0.0303(13) -0.0094(10) 0.0079(10) -0.0026(10)
C17 0.0242(11) 0.0246(12) 0.0272(12) -0.0016(9) 0.0055(9) -0.0024(9)
C18 0.0272(12) 0.0316(13) 0.0259(12) 0.0055(10) 0.0038(10) 0.0040(10)
C19 0.0301(13) 0.0325(14) 0.0460(16) -0.0001(12) -0.0006(12) 0.0029(11)
C20 0.0232(11) 0.0388(14) 0.0271(12) 0.0115(11) 0.0058(9) 0.0050(10)
C21 0.0249(12) 0.0279(12) 0.0328(13) 0.0046(10) 0.0062(10) 0.0048(10)
C22 0.0274(12) 0.0333(14) 0.0301(13) 0.0045(10) 0.0053(10) 0.0012(10)
C23 0.0194(10) 0.0231(11) 0.0238(11) -0.0023(9) 0.0080(8) -0.0010(9)
C24 0.0266(12) 0.0291(13) 0.0293(13) 0.0036(10) 0.0035(10) 0.0027(10)
C25 0.059(2) 0.0248(14) 0.072(2) -0.0132(14) 0.0454(18) -0.0097(13)
C26 0.0289(12) 0.0193(11) 0.0313(12) -0.0009(9) 0.0102(10) -0.0020(9)
C27 0.0395(14) 0.0189(11) 0.0360(14) -0.0020(10) 0.0149(11) 0.0011(10)
C28 0.0454(16) 0.0241(13) 0.0487(17) -0.0029(12) 0.0268(13) -0.0041(12)
C29 0.0496(17) 0.0218(12) 0.0508(17) -0.0037(12) 0.0265(14) -0.0082(12)
C30 0.0473(16) 0.0181(11) 0.0359(14) -0.0014(10) 0.0204(12) 0.0003(11)
C31 0.0416(16) 0.0335(15) 0.0552(19) -0.0107(13) 0.0247(14) -0.0037(12)
C32 0.0382(15) 0.0313(14) 0.0517(18) -0.0110(13) 0.0160(13) -0.0061(12)
C33 0.0347(14) 0.0334(14) 0.0331(14) -0.0109(11) 0.0111(11) -0.0072(11)
C34 0.0285(12) 0.0266(12) 0.0245(12) -0.0048(9) 0.0071(9) 0.0008(10)
C35 0.0358(13) 0.0245(12) 0.0243(12) -0.0008(9) 0.0122(10) 0.0038(10)
C36 0.0452(16) 0.0328(14) 0.0383(15) -0.0071(12) 0.0157(12) -0.0075(12)
C37 0.0506(17) 0.0325(14) 0.0362(15) -0.0096(12) 0.0176(13) -0.0022(13)
C38 0.0483(16) 0.0203(12) 0.0336(14) 0.0016(10) 0.0223(12) 0.0054(11)
C39 0.0472(17) 0.0242(13) 0.0499(17) -0.0027(12) 0.0216(14) -0.0028(12)
C40 0.0478(16) 0.0268(13) 0.0391(15) -0.0067(11) 0.0156(13) 0.0006(12)
C41 0.0335(13) 0.0187(11) 0.0250(12) -0.0006(9) 0.0048(10) -0.0021(9)
C42 0.0301(12) 0.0210(11) 0.0227(11) 0.0012(9) 0.0071(9) 0.0002(9)
C43 0.0343(13) 0.0161(11) 0.0324(13) 0.0007(9) 0.0138(10) -0.0013(9)
C44 0.0373(14) 0.0244(12) 0.0344(14) 0.0018(10) 0.0083(11) -0.0009(11)
C45 0.0445(15) 0.0251(13) 0.0368(15) 0.0049(11) 0.0153(12) 0.0002(11)
C46 0.0496(16) 0.0163(11) 0.0392(15) -0.0014(10) 0.0255(13) -0.0019(11)
C47 0.063(2) 0.0256(13) 0.0363(15) -0.0070(11) 0.0238(14) -0.0085(13)
C48 0.0599(18) 0.0245(13) 0.0306(14) -0.0019(10) 0.0189(13) -0.0059(12)
C49 0.0394(17) 0.0465(18) 0.065(2) -0.0084(16) 0.0145(15) -0.0102(14)
C50 0.055(2) 0.083(3) 0.066(3) -0.009(2) 0.0037(19) -0.005(2)
C51 0.048(2) 0.075(3) 0.079(3) 0.011(2) 0.0271(19) -0.0018(19)

loop_
_atom_type_symbol
_atom_type_description
_atom_type_scat_dispersion_real
_atom_type_scat_dispersion_imag
_atom_type_scat_source
C C 0.0033 0.0016 'International Tables Vol C Tables 4.2.6.8 and 6.1.1.4'
H H 0.0000 0.0000 'International Tables Vol C Tables 4.2.6.8 and 6.1.1.4'
N N 0.0061 0.0033 'International Tables Vol C Tables 4.2.6.8 and 6.1.1.4'
O O 0.0106 0.0060 'International Tables Vol C Tables 4.2.6.8 and 6.1.1.4'
S S 0.1246 0.1234 'International Tables Vol C Tables 4.2.6.8 and 6.1.1.4'
Co Co 0.3494 0.9721 'International Tables Vol C Tables 4.2.6.8 and 6.1.1.4'

loop_
_geom_angle_atom_site_label_1
_geom_angle_atom_site_label_2
_geom_angle_atom_site_label_3
_geom_angle
_geom_angle_site_symmetry_1
_geom_angle_site_symmetry_3
O2 Co1 O8 176.56(7) . .
O2 Co1 O6 89.97(7) . .
O8 Co1 O6 88.72(8) . .
O2 Co1 O4 90.09(7) . .
O8 Co1 O4 90.90(8) . .
O6 Co1 O4 174.30(7) . .
O2 Co1 N1 88.80(8) . .
O8 Co1 N1 87.97(8) . .
O6 Co1 N1 87.40(8) . .
O4 Co1 N1 86.91(8) . .
O2 Co1 O1 91.37(7) . .
O8 Co1 O1 91.95(7) . .
O6 Co1 O1 96.91(7) . .
O4 Co1 O1 88.78(7) . .
N1 Co1 O1 175.68(8) . .
O7 Co2 O3 96.13(7) . .
O7 Co2 O1 96.19(7) . .
O3 Co2 O1 93.07(7) . .
O7 Co2 N4 176.11(7) . .
O3 Co2 N4 87.32(7) . .
O1 Co2 N4 85.40(7) . .
O7 Co2 N7 87.22(7) . .
O3 Co2 N7 97.50(7) . .
O1 Co2 N7 168.49(8) . .
N4 Co2 N7 90.54(8) . .
O7 Co2 O10 86.49(7) . .
O3 Co2 O10 176.75(7) . .
O1 Co2 O10 84.71(8) . .
N4 Co2 O10 90.13(8) . .
N7 Co2 O10 84.53(8) . .
C3 S1 S2 105.13(9) . 4_666
C8 S2 S1 105.29(9) . 4_565
C15 S3 S4 104.11(10) . 4_666
C20 S4 S3 104.15(10) . 4_565
Co2 O1 Co1 113.20(8) . .
C11 O2 Co1 135.98(15) . .
C11 O3 Co2 132.33(15) . .
C12 O4 Co1 127.56(16) . .
C23 O6 Co1 134.19(15) . .
C23 O7 Co2 133.89(15) . .
C24 O8 Co1 127.18(17) . .
C49 O10 Co2 121.2(2) . .
C26 N1 C25 103.5(2) . .
C26 N1 Co1 130.39(17) . .
C25 N1 Co1 126.08(18) . .
C25 N2 N3 102.1(2) . .
C26 N3 N2 109.6(2) . .
C26 N3 C27 129.7(2) . .
N2 N3 C27 120.4(2) . .
C34 N4 C33 103.6(2) . .
C34 N4 Co2 125.91(16) . .
C33 N4 Co2 126.32(17) . .
C33 N5 N6 102.5(2) . .
C34 N6 N5 110.0(2) . .
C34 N6 C35 129.8(2) . .
N5 N6 C35 120.2(2) . .
C42 N7 C41 102.93(19) . .
C42 N7 Co2 124.80(16) . .
C41 N7 Co2 126.96(16) . .
C41 N8 N9 102.7(2) . .
C42 N9 N8 109.92(19) . .
C42 N9 C43 131.1(2) . .
N8 N9 C43 118.84(19) . .
C30 N10 C38 121.1(2) . 4_566
C30 N10 C46 121.2(2) . 1_565
C38 N10 C46 116.7(2) 4_566 1_565
C3 N11 C2 117.2(2) . .
C8 N12 C7 117.4(2) . .
C15 N13 C14 116.7(2) . .
C20 N14 C19 116.8(3) . .
C49 N15 C51 126.4(4) . .
C49 N15 C50 120.1(3) . .
C51 N15 C50 112.8(3) . .
C2 C1 C5 117.7(2) . .
C2 C1 C11 122.0(2) . .
C5 C1 C11 120.3(2) . .
N11 C2 C1 123.3(2) . .
N11 C3 C4 124.4(2) . .
N11 C3 S1 110.53(18) . .
C4 C3 S1 125.02(19) . .
C5 C4 C3 117.4(2) . .
C4 C5 C1 119.9(2) . .
C7 C6 C10 117.8(2) . .
C7 C6 C12 122.0(2) . .
C10 C6 C12 120.2(2) . .
N12 C7 C6 121.9(3) . .
N12 C8 C9 124.0(2) . .
N12 C8 S2 113.68(19) . .
C9 C8 S2 122.26(19) . .
C8 C9 C10 117.9(2) . .
C9 C10 C6 120.9(3) . .
O2 C11 O3 127.7(2) . .
O2 C11 C1 115.5(2) . .
O3 C11 C1 116.8(2) . .
O5 C12 O4 126.6(2) . .
O5 C12 C6 118.2(2) . .
O4 C12 C6 115.2(2) . .
C17 C13 C14 117.4(2) . .
C17 C13 C23 120.9(2) . .
C14 C13 C23 121.7(2) . .
N13 C14 C13 124.1(2) . .
N13 C15 C16 124.5(2) . .
N13 C15 S3 110.96(19) . .
C16 C15 S3 124.6(2) . .
C17 C16 C15 117.4(2) . .
C16 C17 C13 119.9(2) . .
C19 C18 C22 117.9(2) . .
C19 C18 C24 121.1(2) . .
C22 C18 C24 121.0(2) . .
N14 C19 C18 122.5(3) . .
N14 C20 C21 124.6(2) . .
N14 C20 S4 112.3(2) . .
C21 C20 S4 123.1(2) . .
C22 C21 C20 117.5(2) . .
C21 C22 C18 120.6(3) . .
O6 C23 O7 127.4(2) . .
O6 C23 C13 116.3(2) . .
O7 C23 C13 116.2(2) . .
O9 C24 O8 126.7(2) . .
O9 C24 C18 117.7(2) . .
O8 C24 C18 115.5(2) . .
N2 C25 N1 114.9(2) . .
N1 C26 N3 110.0(2) . .
C32 C27 C28 120.9(2) . .
C32 C27 N3 119.8(2) . .
C28 C27 N3 119.3(2) . .
C29 C28 C27 119.5(3) . .
C28 C29 C30 120.3(3) . .
C31 C30 C29 119.0(2) . .
C31 C30 N10 121.3(2) . .
C29 C30 N10 119.7(3) . .
C30 C31 C32 121.0(3) . .
C27 C32 C31 119.4(3) . .
N5 C33 N4 114.2(2) . .
N4 C34 N6 109.6(2) . .
C36 C35 C40 121.0(2) . .
C36 C35 N6 118.0(2) . .
C40 C35 N6 121.0(2) . .
C35 C36 C37 119.8(3) . .
C38 C37 C36 120.8(3) . .
C37 C38 C39 119.4(2) . .
C37 C38 N10 119.4(2) . 4_665
C39 C38 N10 121.2(2) . 4_665
C40 C39 C38 120.1(3) . .
C35 C40 C39 118.9(3) . .
N8 C41 N7 114.6(2) . .
N9 C42 N7 109.9(2) . .
C48 C43 C44 121.7(2) . .
C48 C43 N9 120.9(2) . .
C44 C43 N9 117.2(2) . .
C45 C44 C43 118.3(3) . .
C44 C45 C46 120.6(3) . .
C47 C46 C45 119.7(2) . .
C47 C46 N10 122.0(3) . 1_545
C45 C46 N10 118.2(3) . 1_545
C46 C47 C48 120.0(3) . .
C43 C48 C47 119.5(3) . .
O10 C49 N15 130.8(4) . .

loop_
_geom_bond_atom_site_label_1
_geom_bond_atom_site_label_2
_geom_bond_distance
_geom_bond_site_symmetry_2
Co1 O2 2.0553(17) .
Co1 O8 2.0697(18) .
Co1 O6 2.0770(17) .
Co1 O4 2.0868(17) .
Co1 N1 2.114(2) .
Co1 O1 2.1415(17) .
Co2 O7 2.0518(16) .
Co2 O3 2.0733(16) .
Co2 O1 2.0886(17) .
Co2 N4 2.1206(19) .
Co2 N7 2.146(2) .
Co2 O10 2.1712(18) .
S1 C3 1.788(2) .
S1 S2 2.0279(9) 4_666
S2 C8 1.788(2) .
S2 S1 2.0279(9) 4_565
S3 C15 1.782(3) .
S3 S4 2.0308(12) 4_666
S4 C20 1.781(3) .
S4 S3 2.0309(12) 4_565
O2 C11 1.251(3) .
O3 C11 1.261(3) .
O4 C12 1.260(3) .
O5 C12 1.252(3) .
O6 C23 1.248(3) .
O7 C23 1.261(3) .
O8 C24 1.265(3) .
O9 C24 1.245(3) .
O10 C49 1.241(4) .
N1 C26 1.316(3) .
N1 C25 1.346(3) .
N2 C25 1.315(4) .
N2 N3 1.366(3) .
N3 C26 1.334(3) .
N3 C27 1.426(3) .
N4 C34 1.323(3) .
N4 C33 1.349(3) .
N5 C33 1.315(3) .
N5 N6 1.361(3) .
N6 C34 1.329(3) .
N6 C35 1.429(3) .
N7 C42 1.333(3) .
N7 C41 1.361(3) .
N8 C41 1.312(3) .
N8 N9 1.366(3) .
N9 C42 1.332(3) .
N9 C43 1.433(3) .
N10 C30 1.411(3) .
N10 C38 1.420(3) 4_566
N10 C46 1.424(3) 1_565
N11 C3 1.330(3) .
N11 C2 1.349(3) .
N12 C8 1.339(4) .
N12 C7 1.364(4) .
N13 C15 1.332(3) .
N13 C14 1.336(3) .
N14 C20 1.345(4) .
N14 C19 1.353(4) .
N15 C49 1.265(4) .
N15 C51 1.434(4) .
N15 C50 1.493(5) .
C1 C2 1.387(3) .
C1 C5 1.394(3) .
C1 C11 1.506(3) .
C3 C4 1.384(3) .
C4 C5 1.384(3) .
C6 C7 1.379(4) .
C6 C10 1.382(4) .
C6 C12 1.518(3) .
C8 C9 1.356(3) .
C9 C10 1.367(3) .
C13 C17 1.388(3) .
C13 C14 1.390(3) .
C13 C23 1.504(3) .
C15 C16 1.389(4) .
C16 C17 1.382(3) .
C18 C19 1.387(4) .
C18 C22 1.388(4) .
C18 C24 1.506(3) .
C20 C21 1.369(4) .
C21 C22 1.366(4) .
C27 C32 1.369(4) .
C27 C28 1.393(4) .
C28 C29 1.379(4) .
C29 C30 1.404(4) .
C30 C31 1.378(4) .
C31 C32 1.391(4) .
C35 C36 1.369(4) .
C35 C40 1.391(4) .
C36 C37 1.380(4) .
C37 C38 1.375(4) .
C38 C39 1.398(4) .
C38 N10 1.420(3) 4_665
C39 C40 1.392(4) .
C43 C48 1.374(4) .
C43 C44 1.392(4) .
C44 C45 1.383(4) .
C45 C46 1.406(4) .
C46 C47 1.379(4) .
C46 N10 1.424(3) 1_545
C47 C48 1.393(4) .
